data_7151710
loop_
_publ_author_name
'Hong, Bor-Cherng'
'Kotame, Prakash'
'Liao, Ju-Hsiou'

_publ_section_title
;
 Enantioselective organocatalytic domino Michael-acetalization-Henry
 reactions of 2-hydroxynitrostyrene and aldehyde for the synthesis of
 tetrahydro-6H-benzo[c]chromenones.
;
_journal_issue 2
_journal_name_full 'Organic &amp; biomolecular chemistry'
_journal_page_first 382
_journal_page_last 386
_journal_paper_doi 10.1039/C0OB00834F
_journal_volume 9
_journal_year 2011
_chemical_absolute_configuration unk
_chemical_formula_sum 'C13 H15 N O6'
_chemical_formula_weight 281.26
_chemical_name_systematic
;
?
;
_space_group_IT_number 4
_symmetry_cell_setting monoclinic
_symmetry_space_group_name_Hall 'P 2yb'
_symmetry_space_group_name_H-M 'P 1 21 1'
_atom_sites_solution_hydrogens geom
_atom_sites_solution_primary direct
_atom_sites_solution_secondary difmap
_audit_creation_method SHELXL-97
_cell_angle_alpha 90.00
_cell_angle_beta 95.877(6)
_cell_angle_gamma 90.00
_cell_formula_units_Z 2
_cell_length_a 5.331(2)
_cell_length_b 7.848(3)
_cell_length_c 14.735(6)
_cell_measurement_reflns_used 839
_cell_measurement_temperature 100(2)
_cell_measurement_theta_max 23.529
_cell_measurement_theta_min -23.529
_cell_volume 613.2(4)
_computing_cell_refinement 'BRUKER SMART'
_computing_data_collection 'BRUKER SMART'
_computing_data_reduction 'BRUKER SAINT'
_computing_molecular_graphics Ortep-3
_computing_publication_material 'Wingx publication routines (Farrugia, 1999)'
_computing_structure_refinement 'SHELXL-97 (Sheldrick, 1997)'
_computing_structure_solution 'SHELXS-97 (Sheldrick, 1990)'
_diffrn_ambient_temperature 100(2)
_diffrn_measured_fraction_theta_full 0.966
_diffrn_measured_fraction_theta_max 0.966
_diffrn_measurement_device_type 'Bruker Smart Apex'
_diffrn_measurement_method 'phi-omega scan'
_diffrn_radiation_monochromator graphite
_diffrn_radiation_source 'fine-focus sealed tube'
_diffrn_radiation_type MoK\a
_diffrn_radiation_wavelength 0.71073
_diffrn_reflns_av_R_equivalents 0.0188
_diffrn_reflns_av_sigmaI/netI 0.0229
_diffrn_reflns_limit_h_max 7
_diffrn_reflns_limit_h_min -7
_diffrn_reflns_limit_k_max 10
_diffrn_reflns_limit_k_min -10
_diffrn_reflns_limit_l_max 19
_diffrn_reflns_limit_l_min -19
_diffrn_reflns_number 7028
_diffrn_reflns_theta_full 28.32
_diffrn_reflns_theta_max 28.32
_diffrn_reflns_theta_min 1.39
_diffrn_standards_decay_% 0
_exptl_absorpt_coefficient_mu 0.122
_exptl_absorpt_correction_T_max 0.9964
_exptl_absorpt_correction_T_min 0.9848
_exptl_absorpt_correction_type empirical
_exptl_absorpt_process_details SADABS
_exptl_crystal_colour colorless
_exptl_crystal_density_diffrn 1.523
_exptl_crystal_density_method 'not measured'
_exptl_crystal_description platelet
_exptl_crystal_F_000 296
_exptl_crystal_size_max 0.13
_exptl_crystal_size_mid 0.08
_exptl_crystal_size_min 0.03
_refine_diff_density_max 0.393
_refine_diff_density_min -0.194
_refine_diff_density_rms 0.052
_refine_ls_abs_structure_details 'Flack H D (1983), Acta Cryst. A39, 876-881'
_refine_ls_abs_structure_Flack -0.6(8)
_refine_ls_extinction_method none
_refine_ls_goodness_of_fit_ref 1.074
_refine_ls_hydrogen_treatment mixed
_refine_ls_matrix_type full
_refine_ls_number_parameters 190
_refine_ls_number_reflns 2885
_refine_ls_number_restraints 1
_refine_ls_restrained_S_all 1.074
_refine_ls_R_factor_all 0.0327
_refine_ls_R_factor_gt 0.0320
_refine_ls_shift/su_max 0.000
_refine_ls_shift/su_mean 0.000
_refine_ls_structure_factor_coef Fsqd
_refine_ls_weighting_details 'calc w=1/[\s^2^(Fo^2^)+(0.0499P)^2^+0.1669P] where P=(Fo^2^+2Fc^2^)/3'
_refine_ls_weighting_scheme calc
_refine_ls_wR_factor_gt 0.0854
_refine_ls_wR_factor_ref 0.0879
_reflns_number_gt 2823
_reflns_number_total 2885
_reflns_threshold_expression >2sigma(I)
_cod_data_source_file C0OB00834F.TXT
_cod_data_source_block pmk02393
_cod_depositor_comments
;
The following automatic conversions were performed:
'_exptl_absorpt_correction_type' value 'Empirical' changed to 'empirical'
according to '/home/saulius/struct/CIF-dictionaries/cif_core.dic'
dictionary named 'cif_core.dic' version 2.4.1 from 2010-06-29.

Automatic conversion script
Id: cif_fix_enum 1555 2011-01-17 13:19:09Z saulius 
;
_cod_original_sg_symbol_Hall P2yb
_cod_original_sg_symbol_H-M P2(1)
_cod_database_code 7151710

loop_
_symmetry_equiv_pos_as_xyz
'x, y, z'
'-x, y+1/2, -z'

loop_
_atom_site_label
_atom_site_type_symbol
_atom_site_fract_x
_atom_site_fract_y
_atom_site_fract_z
_atom_site_U_iso_or_equiv
_atom_site_adp_type
_atom_site_occupancy
_atom_site_symmetry_multiplicity
_atom_site_calc_flag
_atom_site_refinement_flags
_atom_site_disorder_assembly
_atom_site_disorder_group
O1 O 0.37202(18) 0.31234(15) 0.84498(7) 0.0168(2) Uani 1 1 d . . .
O2 O 0.22375(19) 0.42468(14) 0.71494(7) 0.0185(2) Uani 1 1 d . . .
O3 O 0.9758(2) -0.17421(16) 0.75768(8) 0.0246(3) Uani 1 1 d . . .
O4 O 0.6049(3) -0.28141(17) 0.76667(11) 0.0372(3) Uani 1 1 d . . .
O5 O 0.8526(2) -0.00288(16) 0.58008(7) 0.0188(2) Uani 1 1 d . . .
H5 H 0.9084 -0.1030 0.5834 0.028 Uiso 1 1 calc R . .
O6 O 0.0663(2) 0.68451(16) 0.57912(9) 0.0259(3) Uani 1 1 d . . .
N1 N 0.7452(3) -0.16406(17) 0.75098(9) 0.0192(3) Uani 1 1 d . . .
C1 C 0.9527(3) 0.0781(2) 0.92453(10) 0.0164(3) Uani 1 1 d . . .
H1 H 1.0907 0.0219 0.9015 0.020 Uiso 1 1 calc R . .
C2 C 0.9389(3) 0.0847(2) 1.01800(10) 0.0178(3) Uani 1 1 d . . .
H2 H 1.0659 0.0319 1.0584 0.021 Uiso 1 1 calc R . .
C3 C 0.7391(3) 0.1686(2) 1.05263(10) 0.0183(3) Uani 1 1 d . . .
H3A H 0.7302 0.1729 1.1167 0.022 Uiso 1 1 calc R . .
C4 C 0.5532(3) 0.2459(2) 0.99406(10) 0.0175(3) Uani 1 1 d . . .
H4 H 0.4168 0.3037 1.0172 0.021 Uiso 1 1 calc R . .
C5 C 0.5703(3) 0.23707(19) 0.90098(10) 0.0150(3) Uani 1 1 d . . .
C6 C 0.7660(3) 0.15306(19) 0.86385(9) 0.0138(3) Uani 1 1 d . . .
C7 C 0.7687(3) 0.15278(19) 0.76153(9) 0.0127(3) Uani 1 1 d . . .
H7 H 0.9477 0.1466 0.7471 0.015 Uiso 1 1 calc R . .
C8 C 0.6518(3) 0.32020(18) 0.72244(9) 0.0135(3) Uani 1 1 d . . .
H8 H 0.7694 0.4145 0.7440 0.016 Uiso 1 1 calc R . .
C9 C 0.4009(3) 0.35736(19) 0.75775(10) 0.0145(3) Uani 1 1 d . . .
C10 C 0.6266(3) 0.32304(19) 0.61821(10) 0.0157(3) Uani 1 1 d . . .
H10A H 0.7965 0.3246 0.5967 0.019 Uiso 1 1 calc R . .
H10B H 0.5372 0.4280 0.5961 0.019 Uiso 1 1 calc R . .
C11 C 0.4809(3) 0.1669(2) 0.57864(10) 0.0181(3) Uani 1 1 d . . .
H11A H 0.3074 0.1694 0.5969 0.022 Uiso 1 1 calc R . .
H11B H 0.4693 0.1712 0.5112 0.022 Uiso 1 1 calc R . .
C12 C 0.6092(3) 0.0017(2) 0.61180(9) 0.0162(3) Uani 1 1 d . . .
H12 H 0.5074 -0.0978 0.5866 0.019 Uiso 1 1 calc R . .
C13 C 0.6239(3) 0.00018(19) 0.71694(9) 0.0143(3) Uani 1 1 d . . .
H13 H 0.4481 0.0030 0.7349 0.017 Uiso 1 1 calc R . .
H6A H 0.089(4) 0.625(3) 0.5335(18) 0.034(6) Uiso 1 1 d . . .
H6B H 0.107(5) 0.629(4) 0.6218(19) 0.038(7) Uiso 1 1 d . . .

loop_
_atom_site_aniso_label
_atom_site_aniso_U_11
_atom_site_aniso_U_22
_atom_site_aniso_U_33
_atom_site_aniso_U_23
_atom_site_aniso_U_13
_atom_site_aniso_U_12
O1 0.0133(5) 0.0211(6) 0.0161(5) 0.0005(4) 0.0018(4) 0.0028(4)
O2 0.0150(5) 0.0183(5) 0.0219(5) 0.0017(4) 0.0000(4) 0.0023(4)
O3 0.0284(6) 0.0239(6) 0.0211(5) 0.0000(5) -0.0002(4) 0.0092(5)
O4 0.0454(8) 0.0161(6) 0.0527(9) 0.0083(6) 0.0174(7) -0.0031(6)
O5 0.0210(5) 0.0176(5) 0.0187(5) 0.0013(4) 0.0068(4) 0.0030(4)
O6 0.0399(7) 0.0220(6) 0.0158(5) 0.0007(5) 0.0031(5) 0.0116(5)
N1 0.0296(7) 0.0144(6) 0.0145(5) -0.0008(5) 0.0058(5) 0.0032(5)
C1 0.0147(7) 0.0146(7) 0.0199(7) 0.0006(6) 0.0007(5) 0.0001(5)
C2 0.0185(7) 0.0149(6) 0.0192(7) 0.0037(6) -0.0029(5) -0.0025(6)
C3 0.0219(7) 0.0182(7) 0.0143(6) -0.0009(6) -0.0002(5) -0.0048(6)
C4 0.0184(7) 0.0164(7) 0.0179(7) -0.0024(6) 0.0030(5) -0.0021(6)
C5 0.0133(6) 0.0138(7) 0.0176(7) 0.0003(5) -0.0003(5) -0.0020(5)
C6 0.0139(6) 0.0123(6) 0.0152(6) -0.0001(5) 0.0006(5) -0.0027(5)
C7 0.0125(6) 0.0117(6) 0.0139(6) 0.0005(5) 0.0014(5) 0.0013(5)
C8 0.0120(6) 0.0128(7) 0.0157(6) 0.0010(5) 0.0020(5) -0.0004(5)
C9 0.0141(6) 0.0124(6) 0.0169(6) -0.0015(5) 0.0005(5) -0.0022(5)
C10 0.0176(6) 0.0142(7) 0.0155(6) 0.0034(5) 0.0027(5) 0.0017(5)
C11 0.0198(7) 0.0203(7) 0.0137(6) 0.0002(6) 0.0002(5) 0.0014(6)
C12 0.0190(7) 0.0152(7) 0.0145(6) -0.0010(6) 0.0023(5) -0.0011(6)
C13 0.0163(6) 0.0121(6) 0.0148(6) 0.0003(5) 0.0024(5) 0.0001(5)

loop_
_atom_type_symbol
_atom_type_description
_atom_type_scat_dispersion_real
_atom_type_scat_dispersion_imag
_atom_type_scat_source
C C 0.0033 0.0016 'International Tables Vol C Tables 4.2.6.8 and 6.1.1.4'
H H 0.0000 0.0000 'International Tables Vol C Tables 4.2.6.8 and 6.1.1.4'
N N 0.0061 0.0033 'International Tables Vol C Tables 4.2.6.8 and 6.1.1.4'
O O 0.0106 0.0060 'International Tables Vol C Tables 4.2.6.8 and 6.1.1.4'

loop_
_geom_angle_atom_site_label_1
_geom_angle_atom_site_label_2
_geom_angle_atom_site_label_3
_geom_angle
_geom_angle_site_symmetry_1
_geom_angle_site_symmetry_3
_geom_angle_publ_flag
C9 O1 C5 121.00(11) . . ?
C12 O5 H5 109.5 . . ?
H6A O6 H6B 106(3) . . ?
O4 N1 O3 124.29(14) . . ?
O4 N1 C13 117.25(14) . . ?
O3 N1 C13 118.39(13) . . ?
C2 C1 C6 120.85(14) . . ?
C2 C1 H1 119.6 . . ?
C6 C1 H1 119.6 . . ?
C1 C2 C3 120.09(14) . . ?
C1 C2 H2 120.0 . . ?
C3 C2 H2 120.0 . . ?
C4 C3 C2 120.26(14) . . ?
C4 C3 H3A 119.9 . . ?
C2 C3 H3A 119.9 . . ?
C3 C4 C5 118.65(13) . . ?
C3 C4 H4 120.7 . . ?
C5 C4 H4 120.7 . . ?
C4 C5 C6 122.70(13) . . ?
C4 C5 O1 116.06(12) . . ?
C6 C5 O1 121.19(13) . . ?
C5 C6 C1 117.44(13) . . ?
C5 C6 C7 118.50(12) . . ?
C1 C6 C7 124.03(13) . . ?
C6 C7 C13 111.89(11) . . ?
C6 C7 C8 109.11(11) . . ?
C13 C7 C8 109.81(11) . . ?
C6 C7 H7 108.7 . . ?
C13 C7 H7 108.7 . . ?
C8 C7 H7 108.7 . . ?
C9 C8 C10 110.66(11) . . ?
C9 C8 C7 111.96(11) . . ?
C10 C8 C7 112.26(11) . . ?
C9 C8 H8 107.2 . . ?
C10 C8 H8 107.2 . . ?
C7 C8 H8 107.2 . . ?
O2 C9 O1 116.86(13) . . ?
O2 C9 C8 125.37(13) . . ?
O1 C9 C8 117.77(12) . . ?
C8 C10 C11 111.08(12) . . ?
C8 C10 H10A 109.4 . . ?
C11 C10 H10A 109.4 . . ?
C8 C10 H10B 109.4 . . ?
C11 C10 H10B 109.4 . . ?
H10A C10 H10B 108.0 . . ?
C12 C11 C10 111.42(12) . . ?
C12 C11 H11A 109.3 . . ?
C10 C11 H11A 109.3 . . ?
C12 C11 H11B 109.3 . . ?
C10 C11 H11B 109.3 . . ?
H11A C11 H11B 108.0 . . ?
O5 C12 C11 108.09(12) . . ?
O5 C12 C13 112.02(12) . . ?
C11 C12 C13 107.68(12) . . ?
O5 C12 H12 109.7 . . ?
C11 C12 H12 109.7 . . ?
C13 C12 H12 109.7 . . ?
N1 C13 C7 110.21(11) . . ?
N1 C13 C12 108.49(11) . . ?
C7 C13 C12 113.28(11) . . ?
N1 C13 H13 108.2 . . ?
C7 C13 H13 108.2 . . ?
C12 C13 H13 108.2 . . ?

loop_
_geom_bond_atom_site_label_1
_geom_bond_atom_site_label_2
_geom_bond_distance
_geom_bond_site_symmetry_2
_geom_bond_publ_flag
O1 C9 1.3569(18) . ?
O1 C5 1.4029(17) . ?
O2 C9 1.2030(18) . ?
O3 N1 1.226(2) . ?
O4 N1 1.223(2) . ?
O5 C12 1.4240(18) . ?
O5 H5 0.8400 . ?
O6 H6A 0.84(3) . ?
O6 H6B 0.78(3) . ?
N1 C13 1.505(2) . ?
C1 C2 1.388(2) . ?
C1 C6 1.398(2) . ?
C1 H1 0.9500 . ?
C2 C3 1.393(2) . ?
C2 H2 0.9500 . ?
C3 C4 1.386(2) . ?
C3 H3A 0.9500 . ?
C4 C5 1.386(2) . ?
C4 H4 0.9500 . ?
C5 C6 1.393(2) . ?
C6 C7 1.5092(19) . ?
C7 C13 1.5355(19) . ?
C7 C8 1.540(2) . ?
C7 H7 1.0000 . ?
C8 C9 1.512(2) . ?
C8 C10 1.528(2) . ?
C8 H8 1.0000 . ?
C10 C11 1.534(2) . ?
C10 H10A 0.9900 . ?
C10 H10B 0.9900 . ?
C11 C12 1.523(2) . ?
C11 H11A 0.9900 . ?
C11 H11B 0.9900 . ?
C12 C13 1.5433(19) . ?
C12 H12 1.0000 . ?
C13 H13 1.0000 . ?
